data_2008998
loop_
_publ_author_name
'Friedrichs, Steffi'
'Jones, Peter G.'

_publ_section_title
;
 Bis(imidazolidine-2-thione)gold(I) diiodoaurate(I)
;
_journal_issue 10
_journal_name_full 'Acta Crystallographica Section C'
_journal_page_first 1625
_journal_page_last 1627
_journal_paper_doi 10.1107/S0108270199008148
_journal_volume 55
_journal_year 1999
_chemical_formula_iupac '[Au (C3 H6 N2 S)2] + [Au I2] -'
_chemical_formula_moiety 'C6 H12 Au N4 S2 +, Au I2 -'
_chemical_formula_sum 'C6 H12 Au2 I2 N4 S2'
_chemical_formula_weight 852.05
_chemical_name_systematic
;
 Bis(imidazolidine-2-thione)gold(I) diiodoaurate(I)
;
_space_group_IT_number 14
_symmetry_cell_setting monoclinic
_symmetry_space_group_name_Hall '-P 2ybc'
_symmetry_space_group_name_H-M 'P 1 21/c 1'
_audit_creation_method SHELXL-97
_cell_angle_alpha 90.00
_cell_angle_beta 99.753(12)
_cell_angle_gamma 90.00
_cell_formula_units_Z 2
_cell_length_a 6.5401(12)
_cell_length_b 14.0889(18)
_cell_length_c 8.1843(12)
_cell_measurement_reflns_used 69
_cell_measurement_temperature 173(2)
_cell_measurement_theta_max 12.5
_cell_measurement_theta_min 2.9
_cell_volume 743.2(2)
_computing_cell_refinement XSCANS
_computing_data_collection 'XSCANS (Siemens, 1991)'
_computing_data_reduction XSCANS
_computing_molecular_graphics 'XP (Siemens, 1994b)'
_computing_publication_material SHELXL97
_computing_structure_refinement 'SHELXL97 (Sheldrick, 1997)'
_computing_structure_solution 'SHELXS97 (Sheldrick, 1990)'
_diffrn_ambient_temperature 173(2)
_diffrn_measured_fraction_theta_full 0.998
_diffrn_measured_fraction_theta_max 0.998
_diffrn_measurement_device_type 'Siemens P4'
_diffrn_measurement_method \w-scans
_diffrn_radiation_monochromator graphite
_diffrn_radiation_source 'fine-focus sealed tube'
_diffrn_radiation_type MoK\a
_diffrn_radiation_wavelength 0.71073
_diffrn_reflns_av_R_equivalents 0.035
_diffrn_reflns_av_sigmaI/netI 0.042
_diffrn_reflns_limit_h_max 7
_diffrn_reflns_limit_h_min 0
_diffrn_reflns_limit_k_max 16
_diffrn_reflns_limit_k_min -16
_diffrn_reflns_limit_l_max 9
_diffrn_reflns_limit_l_min -9
_diffrn_reflns_number 2791
_diffrn_reflns_theta_full 25.00
_diffrn_reflns_theta_max 25
_diffrn_reflns_theta_min 3.16
_diffrn_standards_decay_% 0
_diffrn_standards_interval_count 247
_diffrn_standards_number 3
_exptl_absorpt_coefficient_mu 24.132
_exptl_absorpt_correction_T_max 0.299
_exptl_absorpt_correction_T_min 0.123
_exptl_absorpt_correction_type \y-scan
_exptl_absorpt_process_details 'XEMP (Siemens, 1994a)'
_exptl_crystal_colour colourless
_exptl_crystal_density_diffrn 3.807
_exptl_crystal_density_meas ?
_exptl_crystal_description 'tapered prism'
_exptl_crystal_F_000 744
_exptl_crystal_size_max 0.30
_exptl_crystal_size_mid 0.10
_exptl_crystal_size_min 0.05
_refine_diff_density_max 0.78
_refine_diff_density_min -1.24
_refine_ls_extinction_method none
_refine_ls_goodness_of_fit_ref 0.914
_refine_ls_hydrogen_treatment mixed
_refine_ls_matrix_type full
_refine_ls_number_parameters 84
_refine_ls_number_reflns 1310
_refine_ls_number_restraints 11
_refine_ls_restrained_S_all 0.912
_refine_ls_R_factor_all 0.040
_refine_ls_R_factor_gt 0.024
_refine_ls_shift/su_max <0.001
_refine_ls_shift/su_mean 0.000
_refine_ls_structure_factor_coef Fsqd
_refine_ls_weighting_details 'calc w = 1/[\s^2^(Fo^2^)+(0.0215P)^2^] where P=(Fo^2^+2Fc^2^)/3'
_refine_ls_weighting_scheme calc
_refine_ls_wR_factor_ref 0.050
_reflns_number_gt 982
_reflns_number_total 1310
_reflns_threshold_expression I>2\s(I)
_cod_data_source_file bm1346.cif
_cod_data_source_block cowslip
_cod_depositor_comments
;
The following automatic conversions were performed:

'_exptl_crystal_density_meas' value 'not measured' was changed to '?'
- the value is perceived as not measured.

Automatic conversion script
Id: cif_fix_values 3008 2015-01-20 13:52:24Z robertas 
;
_cod_original_sg_symbol_H-M 'P 21/c'
_cod_database_code 2008998
_cod_database_fobs_code 2008998

loop_
_symmetry_equiv_pos_as_xyz
'x, y, z'
'-x, y+1/2, -z+1/2'
'-x, -y, -z'
'x, -y-1/2, z-1/2'

loop_
_atom_site_label
_atom_site_fract_x
_atom_site_fract_y
_atom_site_fract_z
_atom_site_U_iso_or_equiv
_atom_site_adp_type
_atom_site_calc_flag
_atom_site_refinement_flags
_atom_site_occupancy
_atom_site_disorder_assembly
_atom_site_disorder_group
_atom_site_type_symbol
Au1 0 0.5 0.5 .02106(13) Uani d S 1 . . Au
S1 -0.1380(4) 0.61139(13) 0.3035(3) .0203(4) Uani d . 1 . . S
C11 0.0191(13) 0.6174(5) 0.1586(10) .0195(17) Uani d U 1 . . C
N11 -0.0072(12) 0.6813(5) 0.0372(9) .0266(17) Uani d DU 1 . . N
H11 -0.114(10) 0.721(4) 0.024(9) .007(19) Uiso d D 1 . . H
C12 0.1373(12) 0.6658(6) -0.0807(9) .0235(17) Uani d U 1 . . C
H12A 0.2122 0.7248 -0.0993 .028 Uiso calc R 1 . . H
H12B 0.0636 0.6417 -0.1884 .028 Uiso calc R 1 . . H
C13 0.2829(12) 0.5919(6) 0.0079(11) .0228(18) Uani d U 1 . . C
H13A 0.3026 0.5387 -0.0669 .027 Uiso calc R 1 . . H
H13B 0.4197 0.6198 0.0531 .027 Uiso calc R 1 . . H
N12 0.1742(11) 0.5606(5) 0.1414(9) .0250(16) Uani d DU 1 . . N
H12 0.219(12) 0.524(5) 0.227(8) .02(2) Uiso d D 1 . . H
Au2 0.5 0.5 0.5 .02429(13) Uani d S 1 . . Au
I 0.44663(9) 0.34110(4) 0.34810(7) .02635(14) Uani d . 1 . . I

loop_
_atom_site_aniso_label
_atom_site_aniso_U_11
_atom_site_aniso_U_22
_atom_site_aniso_U_33
_atom_site_aniso_U_12
_atom_site_aniso_U_13
_atom_site_aniso_U_23
Au1 .0305(3) .0199(2) .0137(2) -.0019(2) .0063(2) .00188(19)
S1 .0275(11) .0180(9) .0159(10) .0028(9) .0048(9) .0033(8)
C11 .026(5) .019(3) .015(4) -.012(3) .007(4) -.008(3)
N11 .029(4) .029(4) .024(4) .006(3) .009(3) .012(3)
C12 .026(4) .031(4) .014(4) .000(4) .003(3) .000(4)
C13 .019(4) .021(4) .030(5) -.004(3) .011(4) -.004(3)
N12 .026(4) .031(4) .020(4) .009(3) .007(3) .009(3)
Au2 .0254(3) .0271(3) .0194(3) -.0036(2) .0008(2) .0023(2)
I .0265(3) .0267(2) .0268(3) -.0012(3) .0072(2) -.0008(3)

loop_
_atom_type_symbol
_atom_type_description
_atom_type_scat_dispersion_real
_atom_type_scat_dispersion_imag
_atom_type_scat_source
C C 0.0033 0.0016 'International Tables Vol C Tables 4.2.6.8 and 6.1.1.4'
H H 0.0000 0.0000 'International Tables Vol C Tables 4.2.6.8 and 6.1.1.4'
N N 0.0061 0.0033 'International Tables Vol C Tables 4.2.6.8 and 6.1.1.4'
S S 0.1246 0.1234 'International Tables Vol C Tables 4.2.6.8 and 6.1.1.4'
I I -0.4742 1.8119 'International Tables Vol C Tables 4.2.6.8 and 6.1.1.4'
Au Au -2.0133 8.8022 'International Tables Vol C Tables 4.2.6.8 and 6.1.1.4'

loop_
_geom_angle_atom_site_label_1
_geom_angle_atom_site_label_2
_geom_angle_atom_site_label_3
_geom_angle_site_symmetry_1
_geom_angle_site_symmetry_3
_geom_angle
_geom_angle_publ_flag
S1 Au1 S1 . 3_566 180 y
S1 Au1 Au2 . 1_455 74.22(6) n
S1 Au1 Au2 3_566 1_455 105.78(6) ?
S1 Au1 Au2 . . 105.78(6) y
S1 Au1 Au2 3_566 . 74.22(6) ?
Au2 Au1 Au2 . 1_455 180 y
C11 S1 Au1 . . 107.9(3) y
N12 C11 N11 . . 109.6(7) ?
N12 C11 S1 . . 127.8(6) ?
N11 C11 S1 . . 122.6(7) ?
C11 N11 C12 . . 111.9(7) ?
N11 C12 C13 . . 102.1(6) ?
N12 C13 C12 . . 102.6(6) ?
C11 N12 C13 . . 112.1(7) ?
I Au2 I . 3_666 180 y
I Au2 Au1 . . 86.895(15) y
I Au2 Au1 3_666 . 93.105(15) ?
I Au2 Au1 . 1_655 93.105(15) ?
I Au2 Au1 3_666 1_655 86.895(15) ?
Au1 Au2 Au1 . 1_655 180 y

loop_
_geom_bond_atom_site_label_1
_geom_bond_atom_site_label_2
_geom_bond_site_symmetry_2
_geom_bond_distance
_geom_bond_publ_flag
Au1 S1 . 2.318(2) y
Au1 S1 3_566 2.318(2) ?
Au1 Au2 1_455 3.2701(6) ?
Au1 Au2 . 3.2701(6) y
S1 C11 . 1.698(8) y
C11 N12 . 1.318(10) ?
C11 N11 . 1.330(10) ?
N11 C12 . 1.477(10) ?
C12 C13 . 1.510(11) ?
C13 N12 . 1.469(10) ?
Au2 I . 2.5558(6) y
Au2 I 3_666 2.5558(6) ?
Au2 Au1 1_655 3.2701(6) ?

loop_
_geom_hbond_atom_site_label_D
_geom_hbond_atom_site_label_H
_geom_hbond_atom_site_label_A
_geom_hbond_site_symmetry_A
_geom_hbond_distance_DH
_geom_hbond_distance_HA
_geom_hbond_distance_DA
_geom_hbond_angle_DHA
_geom_hbond_publ_flag
N11 H11 I 2 0.89(5) 3.08(6) 3.889(7) 153(6) y
N12 H12 I . 0.88(5) 3.05(6) 3.818(7) 147(7) y

loop_
_geom_torsion_atom_site_label_1
_geom_torsion_atom_site_label_2
_geom_torsion_atom_site_label_3
_geom_torsion_atom_site_label_4
_geom_torsion_site_symmetry_1
_geom_torsion_site_symmetry_4
_geom_torsion
Au2 Au1 S1 C11 1_455 . -151.9(3)
Au2 Au1 S1 C11 . . 28.1(3)
Au1 S1 C11 N12 . . 9.7(8)
Au1 S1 C11 N11 . . -173.6(6)
N12 C11 N11 C12 . . 2.6(9)
S1 C11 N11 C12 . . -174.7(5)
C11 N11 C12 C13 . . -10.0(9)
N11 C12 C13 N12 . . 12.5(8)
N11 C11 N12 C13 . . 6.6(9)
S1 C11 N12 C13 . . -176.3(6)
C12 C13 N12 C11 . . -12.5(9)
S1 Au1 Au2 I . . -106.03(6)
S1 Au1 Au2 I 3_566 . 73.97(6)
S1 Au1 Au2 I . 3_666 73.97(6)
S1 Au1 Au2 I 3_566 3_666 -106.03(6)
